data_7213045
loop_
_publ_author_name
'Xu, Yan'
'Lu, Jianjiang'
'Goh, Ngoh K.'

_publ_section_title
;
 Hydrothermal assembly and crystal structures of three novel open
 frameworks based on molybdenum(vi) oxides
;
_journal_issue 7
_journal_name_full 'Journal of Materials Chemistry'
_journal_page_first 1599
_journal_paper_doi 10.1039/a901592b
_journal_volume 9
_journal_year 1999
_chemical_formula_sum 'Cu1.5 H Mo O5'
_chemical_formula_weight 272.26
_chemical_name_systematic
; 
 ? 
;
_space_group_IT_number 2
_symmetry_space_group_name_Hall '-P 1'
_symmetry_space_group_name_H-M 'P -1'
_atom_sites_solution_hydrogens geom
_atom_sites_solution_primary direct
_atom_sites_solution_secondary difmap
_audit_creation_method SHELXL
_cell_angle_alpha 103.74(15)
_cell_angle_beta 106.25(9)
_cell_angle_gamma 97.37(23)
_cell_formula_units_Z 2
_cell_length_a 5.358(6)
_cell_length_b 5.574(15)
_cell_length_c 7.632(6)
_cell_measurement_reflns_used 17
_cell_measurement_temperature 297(2)
_cell_measurement_theta_max 10.87
_cell_measurement_theta_min 4.97
_cell_volume 207.9(7)
_computing_structure_refinement 'SHELXL-93 (Sheldrick, 1993)'
_computing_structure_solution 'SHELXS-86 (Sheldrick, 1990)'
_diffrn_ambient_temperature 297(2)
_diffrn_measurement_device 'Siemens P4'
_diffrn_measurement_method '2\q/\w scans'
_diffrn_radiation_monochromator graphite
_diffrn_radiation_source 'fine-focus sealed tube'
_diffrn_radiation_type MoK\a
_diffrn_radiation_wavelength 0.71073
_diffrn_reflns_av_R_equivalents 0.0250
_diffrn_reflns_av_sigmaI/netI 0.0387
_diffrn_reflns_limit_h_max 6
_diffrn_reflns_limit_h_min -1
_diffrn_reflns_limit_k_max 6
_diffrn_reflns_limit_k_min -6
_diffrn_reflns_limit_l_max 8
_diffrn_reflns_limit_l_min -9
_diffrn_reflns_number 988
_diffrn_reflns_theta_max 25.00
_diffrn_reflns_theta_min 2.90
_diffrn_standards_decay_% 3.80
_diffrn_standards_interval_count 97
_diffrn_standards_number 3
_exptl_absorpt_coefficient_mu 10.521
_exptl_absorpt_correction_T_max 0.9218
_exptl_absorpt_correction_T_min 0.7616
_exptl_absorpt_correction_type empirical
_exptl_crystal_colour 'greenish blue'
_exptl_crystal_density_diffrn 4.351
_exptl_crystal_F_000 253
_exptl_crystal_size_max 0.40
_exptl_crystal_size_mid 0.30
_exptl_crystal_size_min 0.10
_refine_diff_density_max 0.802
_refine_diff_density_min -0.856
_refine_diff_density_rms 0.187
_refine_ls_extinction_coef 0.0264(24)
_refine_ls_extinction_expression Fc^*^=kFc[1+0.001xFc^2^\l^3^/sin(2\q)]^-1/4^
_refine_ls_extinction_method SHELXL
_refine_ls_goodness_of_fit_all 1.067
_refine_ls_goodness_of_fit_obs 1.080
_refine_ls_matrix_type full
_refine_ls_number_parameters 71
_refine_ls_number_reflns 729
_refine_ls_number_restraints 0
_refine_ls_restrained_S_all 1.152
_refine_ls_restrained_S_obs 1.080
_refine_ls_R_factor_all 0.0295
_refine_ls_R_factor_obs 0.0250
_refine_ls_shift/esd_max 0.000
_refine_ls_shift/esd_mean 0.000
_refine_ls_structure_factor_coef Fsqd
_refine_ls_weighting_details 'w=1/[\s^2^(Fo^2^)+(0.0287P)^2^+0.7961P] where P=(Fo^2^+2Fc^2^)/3'
_refine_ls_weighting_scheme calc
_refine_ls_wR_factor_all 0.0721
_refine_ls_wR_factor_obs 0.0645
_reflns_number_observed 670
_reflns_number_total 733
_reflns_observed_criterion >2sigma(I)
_cod_data_source_file 901592bsup1.cif
_cod_data_source_block 3
_cod_depositor_comments
;
The following automatic conversions were performed:

'_refine_ls_weighting_scheme' value 'calc
w=1/[\s^2^(Fo^2^)+(0.0287P)^2^+0.7961P] where P=(Fo^2^+2Fc^2^)/3' was
changed to 'calc'. New tag '_refine_ls_weighting_details' was
created. The value of the new tag was set to
'w=1/[\s^2^(Fo^2^)+(0.0287P)^2^+0.7961P] where P=(Fo^2^+2Fc^2^)/3'.

Automatic conversion script
Id: cif_fix_values 3143 2015-03-26 13:38:13Z robertas 
;
_cod_original_cell_volume 207.8(6)
_cod_original_formula_sum 'H Cu1.50 Mo O5'
_cod_database_code 7213045

loop_
_symmetry_equiv_pos_as_xyz
'x, y, z'
'-x, -y, -z'

loop_
_atom_site_aniso_label
_atom_site_aniso_U_11
_atom_site_aniso_U_22
_atom_site_aniso_U_33
_atom_site_aniso_U_23
_atom_site_aniso_U_13
_atom_site_aniso_U_12
Mo1 0.0095(3) 0.0073(3) 0.0072(3) 0.0022(2) 0.0041(2) 0.0015(2)
Cu1 0.0110(4) 0.0091(4) 0.0078(4) 0.0022(3) 0.0030(3) 0.0035(3)
Cu2 0.0133(5) 0.0064(5) 0.0096(5) 0.0026(4) 0.0062(4) 0.0022(4)
O1 0.026(2) 0.019(2) 0.009(2) 0.003(2) 0.006(2) 0.009(2)
O2 0.012(2) 0.011(2) 0.014(2) 0.003(2) 0.008(2) 0.003(2)
O3 0.015(2) 0.014(2) 0.020(2) 0.005(2) 0.005(2) 0.003(2)
O4 0.018(2) 0.015(2) 0.010(2) 0.003(2) 0.006(2) -0.002(2)
O5 0.016(2) 0.009(2) 0.010(2) 0.0033(15) 0.007(2) 0.004(2)

loop_
_atom_site_label
_atom_site_type_symbol
_atom_site_fract_x
_atom_site_fract_y
_atom_site_fract_z
_atom_site_U_iso_or_equiv
_atom_site_thermal_displace_type
_atom_site_occupancy
_atom_site_calc_flag
_atom_site_refinement_flags
Mo1 Mo 0.31735(9) 0.28079(8) 0.68873(6) 0.0077(2) Uani 1 d .
Cu1 Cu 0.78647(13) 0.91750(12) 0.80611(9) 0.0092(2) Uani 1 d .
Cu2 Cu 1.0000 0.5000 1.0000 0.0091(3) Uani 1 d S
O1 O 0.2159(9) 0.2674(8) 0.4475(6) 0.0174(9) Uani 1 d .
H1 H 0.1184(9) 0.2657(8) 0.3413(6) 0.026 Uiso 1 d R
O2 O 0.0358(8) 0.2855(7) 0.7713(6) 0.0118(8) Uani 1 d .
O3 O 0.4465(8) 0.0126(8) 0.7214(6) 0.0162(9) Uani 1 d .
O4 O 0.5587(8) 0.5529(7) 0.8243(5) 0.0149(9) Uani 1 d .
O5 O 1.1138(8) 0.8187(7) 0.9434(5) 0.0108(8) Uani 1 d .

loop_
_atom_type_symbol
_atom_type_description
_atom_type_scat_dispersion_real
_atom_type_scat_dispersion_imag
_atom_type_scat_source
O O 0.0106 0.0060 'International Tables Vol C Tables 4.2.6.8 and 6.1.1.4'
H H 0.0000 0.0000 'International Tables Vol C Tables 4.2.6.8 and 6.1.1.4'
Cu Cu 0.3201 1.2651 'International Tables Vol C Tables 4.2.6.8 and 6.1.1.4'
Mo Mo -1.6832 0.6857 'International Tables Vol C Tables 4.2.6.8 and 6.1.1.4'

loop_
_geom_angle_atom_site_label_1
_geom_angle_atom_site_label_2
_geom_angle_atom_site_label_3
_geom_angle
_geom_angle_site_symmetry_1
_geom_angle_site_symmetry_3
O4 Mo1 O1 111.1(2) . .
O4 Mo1 O3 109.2(3) . .
O1 Mo1 O3 110.4(2) . .
O4 Mo1 O2 108.6(2) . .
O1 Mo1 O2 108.9(2) . .
O3 Mo1 O2 108.7(2) . .
O3 Cu1 O1 96.3(2) 1_565 2_666
O3 Cu1 O5 167.5(2) 1_565 .
O1 Cu1 O5 94.3(2) 2_666 .
O3 Cu1 O5 91.0(3) 1_565 2_777
O1 Cu1 O5 161.2(2) 2_666 2_777
O5 Cu1 O5 80.9(2) . 2_777
O3 Cu1 O4 87.6(3) 1_565 .
O1 Cu1 O4 88.5(2) 2_666 .
O5 Cu1 O4 86.1(3) . .
O5 Cu1 O4 109.1(2) 2_777 .
O3 Cu1 O2 94.1(2) 1_565 1_665
O1 Cu1 O2 88.0(2) 2_666 1_665
O5 Cu1 O2 92.8(2) . 1_665
O5 Cu1 O2 74.2(2) 2_777 1_665
O4 Cu1 O2 176.29(14) . 1_665
O3 Cu1 Cu1 130.7(2) 1_565 2_777
O1 Cu1 Cu1 132.3(2) 2_666 2_777
O5 Cu1 Cu1 40.54(14) . 2_777
O5 Cu1 Cu1 40.4(2) 2_777 2_777
O4 Cu1 Cu1 99.9(2) . 2_777
O2 Cu1 Cu1 81.5(2) 1_665 2_777
O2 Cu2 O2 180.000(1) 2_667 1_655
O2 Cu2 O5 86.0(2) 2_667 .
O2 Cu2 O5 94.0(2) 1_655 .
O2 Cu2 O5 94.0(2) 2_667 2_767
O2 Cu2 O5 86.0(2) 1_655 2_767
O5 Cu2 O5 180.0 . 2_767
O4 Cu2 O5 81.6(2) . .
O4 Cu2 O2 92.1(2) . 2_667
O4 Cu2 O2 93.3(2) . 1_655
Mo1 O1 Cu1 144.5(3) . 2_666
Mo1 O2 Cu2 130.0(3) . 1_455
Mo1 O2 Cu1 123.6(2) . 1_445
Cu2 O2 Cu1 91.7(2) 1_455 1_445
Mo1 O3 Cu1 139.8(3) . 1_545
Mo1 O4 Cu1 143.1(2) . .
Cu2 O5 Cu1 107.4(3) . .
Cu2 O5 Cu1 104.0(2) . 2_777
Cu1 O5 Cu1 99.1(2) . 2_777

loop_
_geom_bond_atom_site_label_1
_geom_bond_atom_site_label_2
_geom_bond_distance
_geom_bond_site_symmetry_2
Mo1 O4 1.745(7) .
Mo1 O1 1.748(4) .
Mo1 O3 1.767(6) .
Mo1 O2 1.791(4) .
Cu1 O3 1.941(5) 1_565
Cu1 O1 1.960(5) 2_666
Cu1 O5 1.992(5) .
Cu1 O5 1.998(6) 2_777
Cu1 O4 2.287(7) .
Cu1 O2 2.412(8) 1_665
Cu1 Cu1 3.036(6) 2_777
Cu2 O2 1.941(5) 2_667
Cu2 O2 1.941(5) 1_655
Cu2 O5 1.987(6) .
Cu2 O5 1.987(6) 2_767
Cu2 O4 2.463(7) .
Cu2 O4 2.463(7) 2_767
O1 Cu1 1.960(5) 2_666
O2 Cu2 1.941(5) 1_455
O2 Cu1 2.412(7) 1_445
O3 Cu1 1.941(5) 1_545
O5 Cu1 1.998(6) 2_777
